data_4513148
loop_
_publ_author_name
'Abrahams, Brendan F.'
'Elliott, Robert W.'
'Hudson, Timothy A.'
'Robson, Richard'
'Sutton, Ashley L.'

_publ_section_title
;
 New CuI2(TCNQ--II) and CuI2(F4TCNQ--II) Coordination Polymers
;
_journal_issue 5
_journal_name_full 'Crystal Growth &amp; Design'
_journal_page_first 2437
_journal_paper_doi 10.1021/acs.cgd.5b00220
_journal_volume 15
_journal_year 2015
_chemical_formula_sum 'C34 H22 Cu2 N6'
_chemical_formula_weight 641.65
_space_group_crystal_system triclinic
_space_group_IT_number 2
_space_group_name_Hall '-P 1'
_space_group_name_H-M_alt 'P -1'
_symmetry_space_group_name_Hall '-P 1'
_symmetry_space_group_name_H-M 'P -1'
_atom_sites_solution_hydrogens geom
_audit_creation_method SHELXL-2014/6
_cell_angle_alpha 93.423(5)
_cell_angle_beta 95.079(4)
_cell_angle_gamma 111.742(6)
_cell_formula_units_Z 1
_cell_length_a 7.7912(5)
_cell_length_b 9.5338(7)
_cell_length_c 9.9023(4)
_cell_measurement_reflns_used 2703
_cell_measurement_temperature 130(2)
_cell_measurement_theta_max 73.7739
_cell_measurement_theta_min 4.5017
_cell_volume 677.12(8)
_computing_cell_refinement
;
CrysAlisPro, Agilent Technologies,
Version 1.171.36.20 (release 27-06-2012 CrysAlis171 .NET)
(compiled Jul 11 2012,15:38:31)
;
_computing_data_collection
;
CrysAlisPro, Agilent Technologies,
Version 1.171.36.20 (release 27-06-2012 CrysAlis171 .NET)
(compiled Jul 11 2012,15:38:31)
;
_computing_data_reduction
;
CrysAlisPro, Agilent Technologies,
Version 1.171.36.20 (release 27-06-2012 CrysAlis171 .NET)
(compiled Jul 11 2012,15:38:31)
;
_computing_structure_refinement 'SHELXL-97 (Sheldrick, 1997)'
_computing_structure_solution 'SHELXS-97 (Sheldrick, 1997)'
_diffrn_ambient_temperature 130(2)
_diffrn_detector_area_resol_mean 10.2273
_diffrn_measured_fraction_theta_full 0.998
_diffrn_measured_fraction_theta_max 0.990
_diffrn_measurement_device_type 'SuperNova, Dual, Cu at zero, Atlas'
_diffrn_measurement_method '\w scans'
_diffrn_radiation_monochromator mirror
_diffrn_radiation_source 'SuperNova (Cu) X-ray Source'
_diffrn_radiation_type CuK\a
_diffrn_radiation_wavelength 1.54184
_diffrn_reflns_av_R_equivalents 0.0149
_diffrn_reflns_av_unetI/netI 0.0196
_diffrn_reflns_laue_measured_fraction_full 0.998
_diffrn_reflns_laue_measured_fraction_max 0.990
_diffrn_reflns_limit_h_max 8
_diffrn_reflns_limit_h_min -9
_diffrn_reflns_limit_k_max 11
_diffrn_reflns_limit_k_min -10
_diffrn_reflns_limit_l_max 11
_diffrn_reflns_limit_l_min -12
_diffrn_reflns_number 4497
_diffrn_reflns_point_group_measured_fraction_full 0.998
_diffrn_reflns_point_group_measured_fraction_max 0.990
_diffrn_reflns_theta_full 67.684
_diffrn_reflns_theta_max 69.999
_diffrn_reflns_theta_min 4.505
_exptl_absorpt_coefficient_mu 2.222
_exptl_absorpt_correction_T_max 0.850
_exptl_absorpt_correction_T_min 0.573
_exptl_absorpt_correction_type analytical
_exptl_absorpt_process_details
;
CrysAlisPro, Agilent Technologies,
Version 1.171.36.20 (release 27-06-2012 CrysAlis171 .NET)
(compiled Jul 11 2012,15:38:31)
Analytical numeric absorption correction using a multifaceted crystal model based on expressions derived by R.C. Clark & J.S. Reid. (Clark, R. C. & Reid, J. S. (1995). Acta Cryst. A51, 887-897)
;
_exptl_crystal_colour yellow
_exptl_crystal_density_diffrn 1.574
_exptl_crystal_description plate
_exptl_crystal_F_000 326
_exptl_crystal_size_max 0.47
_exptl_crystal_size_mid 0.16
_exptl_crystal_size_min 0.08
_refine_diff_density_max 0.370
_refine_diff_density_min -0.504
_refine_diff_density_rms 0.066
_refine_ls_extinction_method none
_refine_ls_goodness_of_fit_ref 1.061
_refine_ls_hydrogen_treatment constr
_refine_ls_matrix_type full
_refine_ls_number_parameters 190
_refine_ls_number_reflns 2550
_refine_ls_number_restraints 0
_refine_ls_restrained_S_all 1.061
_refine_ls_R_factor_all 0.0405
_refine_ls_R_factor_gt 0.0378
_refine_ls_shift/su_max 0.000
_refine_ls_shift/su_mean 0.000
_refine_ls_structure_factor_coef Fsqd
_refine_ls_weighting_details 'w=1/[\s^2^(Fo^2^)+(0.0541P)^2^+0.8383P] where P=(Fo^2^+2Fc^2^)/3'
_refine_ls_weighting_scheme calc
_refine_ls_wR_factor_gt 0.1043
_refine_ls_wR_factor_ref 0.1069
_reflns_Friedel_coverage 0.000
_reflns_number_gt 2367
_reflns_number_total 2550
_reflns_threshold_expression 'I > 2\s(I)'
_cod_data_source_file cg5b00220_si_002.cif
_cod_data_source_block Cu2(TCNQ)(4-phenylpyridine)2
_cod_depositor_comments
;
The following automatic conversions were performed:
'__computing_data_collection' tag replaced with
'_computing_data_collection' tag.

Automatic conversion script
Id: cif_correct_tags 3376 2015-05-07 07:48:27Z andrius 
;
_cod_database_code 4513148
_shelx_space_group_comment
;
The symmetry employed for this shelxl refinement is uniquely defined
by the following loop, which should always be used as a source of
symmetry information in preference to the above space-group names.
They are only intended as comments.
;
_shelxl_version_number 2014/6

loop_
_space_group_symop_operation_xyz
'x, y, z'
'-x, -y, -z'

loop_
_atom_site_label
_atom_site_type_symbol
_atom_site_fract_x
_atom_site_fract_y
_atom_site_fract_z
_atom_site_U_iso_or_equiv
_atom_site_adp_type
_atom_site_occupancy
_atom_site_site_symmetry_order
_atom_site_calc_flag
_atom_site_refinement_flags_posn
_atom_site_refinement_flags_adp
Cu1 Cu 0.14960(5) 0.67235(5) 0.49702(4) 0.03550(16) Uani 1 1 d . .
N1 N -0.1042(3) 0.6061(2) 0.4112(2) 0.0265(4) Uani 1 1 d . .
N2 N 0.3545(3) 0.6691(3) 0.4099(2) 0.0298(5) Uani 1 1 d . .
N3 N 0.1725(3) 0.7776(3) 0.6824(2) 0.0316(5) Uani 1 1 d . .
C1 C -0.2426(3) 0.6067(3) 0.3579(2) 0.0212(5) Uani 1 1 d . .
C3 C 0.4674(3) 0.6412(3) 0.3585(2) 0.0213(5) Uani 1 1 d . .
C4 C -0.4531(3) 0.5534(3) 0.1409(2) 0.0200(4) Uani 1 1 d . .
C2 C -0.4059(3) 0.6044(3) 0.2870(2) 0.0204(5) Uani 1 1 d . .
C5 C -0.6152(3) 0.5531(3) 0.0675(2) 0.0224(5) Uani 1 1 d . .
H5 H -0.6938 0.5886 0.1117 0.027 Uiso 1 1 calc R U
C6 C -0.3389(3) 0.4990(3) 0.0695(2) 0.0235(5) Uani 1 1 d . .
H6 H -0.2300 0.4978 0.1153 0.028 Uiso 1 1 calc R U
C12 C 0.2063(3) 0.9818(3) 1.0887(2) 0.0237(5) Uani 1 1 d . .
C9 C 0.1949(3) 0.9130(3) 0.9481(2) 0.0248(5) Uani 1 1 d . .
C15 C 0.2286(4) 1.1102(3) 1.3541(3) 0.0300(5) Uani 1 1 d . .
H15 H 0.2356 1.1533 1.4422 0.036 Uiso 1 1 calc R U
C7 C 0.0648(5) 0.7051(3) 0.7725(3) 0.0431(7) Uani 1 1 d . .
H7 H -0.0208 0.6071 0.7459 0.052 Uiso 1 1 calc R U
C8 C 0.0727(5) 0.7671(3) 0.9039(3) 0.0440(8) Uani 1 1 d . .
H8 H -0.0052 0.7099 0.9630 0.053 Uiso 1 1 calc R U
C13 C 0.1060(6) 0.9004(4) 1.1839(4) 0.0698(14) Uani 1 1 d . .
H13 H 0.0281 0.7995 1.1596 0.084 Uiso 1 1 calc R U
C11 C 0.2897(5) 0.9187(5) 0.7249(4) 0.0639(12) Uani 1 1 d . .
H11 H 0.3674 0.9730 0.6642 0.077 Uiso 1 1 calc R U
C10 C 0.3032(5) 0.9891(4) 0.8529(4) 0.0629(12) Uani 1 1 d . .
H10 H 0.3860 1.0888 0.8754 0.075 Uiso 1 1 calc R U
C17 C 0.3183(6) 1.1296(3) 1.1296(3) 0.0563(10) Uani 1 1 d . .
H17 H 0.3880 1.1890 1.0676 0.068 Uiso 1 1 calc R U
C16 C 0.3302(7) 1.1928(4) 1.2611(3) 0.0641(12) Uani 1 1 d . .
H16 H 0.4088 1.2933 1.2863 0.077 Uiso 1 1 calc R U
C14 C 0.1173(6) 0.9640(4) 1.3155(4) 0.0653(12) Uani 1 1 d . .
H14 H 0.0474 0.9054 1.3778 0.078 Uiso 1 1 calc R U

loop_
_atom_site_aniso_label
_atom_site_aniso_U_11
_atom_site_aniso_U_22
_atom_site_aniso_U_33
_atom_site_aniso_U_23
_atom_site_aniso_U_13
_atom_site_aniso_U_12
Cu1 0.0243(2) 0.0596(3) 0.0238(2) -0.01628(18) -0.00334(15) 0.0217(2)
N1 0.0228(10) 0.0387(12) 0.0176(9) -0.0086(8) -0.0018(8) 0.0137(9)
N2 0.0240(10) 0.0484(13) 0.0179(10) -0.0070(9) -0.0021(8) 0.0172(10)
N3 0.0242(11) 0.0471(13) 0.0240(11) -0.0132(9) -0.0046(8) 0.0184(10)
C1 0.0233(12) 0.0247(11) 0.0141(10) -0.0038(8) 0.0032(9) 0.0080(9)
C3 0.0200(11) 0.0279(12) 0.0133(10) -0.0016(8) -0.0026(8) 0.0076(9)
C4 0.0186(11) 0.0239(11) 0.0142(10) -0.0009(8) 0.0020(8) 0.0048(9)
C2 0.0189(11) 0.0262(11) 0.0147(11) -0.0020(8) 0.0001(8) 0.0077(9)
C5 0.0174(11) 0.0303(12) 0.0192(11) -0.0023(9) 0.0034(9) 0.0093(9)
C6 0.0176(10) 0.0338(12) 0.0186(11) -0.0017(9) -0.0005(8) 0.0104(10)
C12 0.0217(11) 0.0279(12) 0.0224(12) -0.0047(9) -0.0030(9) 0.0128(10)
C9 0.0210(11) 0.0317(12) 0.0230(12) -0.0059(9) -0.0027(9) 0.0138(10)
C15 0.0379(14) 0.0324(13) 0.0205(12) -0.0049(10) 0.0001(10) 0.0161(12)
C7 0.062(2) 0.0308(14) 0.0270(14) -0.0095(11) 0.0031(13) 0.0091(14)
C8 0.069(2) 0.0279(14) 0.0248(14) -0.0046(11) 0.0079(13) 0.0065(14)
C13 0.081(3) 0.0417(18) 0.0434(19) -0.0241(15) 0.0324(19) -0.0280(18)
C11 0.053(2) 0.071(2) 0.0360(18) -0.0243(16) 0.0222(16) -0.0130(18)
C10 0.057(2) 0.056(2) 0.0396(18) -0.0258(16) 0.0201(16) -0.0191(17)
C17 0.101(3) 0.0255(14) 0.0256(15) -0.0015(11) 0.0180(16) 0.0026(16)
C16 0.114(3) 0.0242(14) 0.0312(16) -0.0076(12) 0.0167(19) -0.0006(18)
C14 0.079(3) 0.0478(19) 0.0358(17) -0.0142(14) 0.0295(18) -0.0167(18)

loop_
_atom_type_symbol
_atom_type_description
_atom_type_scat_dispersion_real
_atom_type_scat_dispersion_imag
_atom_type_scat_source
C C 0.0181 0.0091 'International Tables Vol C Tables 4.2.6.8 and 6.1.1.4'
H H 0.0000 0.0000 'International Tables Vol C Tables 4.2.6.8 and 6.1.1.4'
N N 0.0311 0.0180 'International Tables Vol C Tables 4.2.6.8 and 6.1.1.4'
Cu Cu -1.9646 0.5888 'International Tables Vol C Tables 4.2.6.8 and 6.1.1.4'

loop_
_geom_angle_atom_site_label_1
_geom_angle_atom_site_label_2
_geom_angle_atom_site_label_3
_geom_angle
_geom_angle_site_symmetry_1
_geom_angle_site_symmetry_3
N2 Cu1 N1 125.40(9) . .
N2 Cu1 N3 123.99(9) . .
N1 Cu1 N3 109.86(8) . .
C1 N1 Cu1 162.1(2) . .
C3 N2 Cu1 168.5(2) . .
C7 N3 C11 115.7(2) . .
C7 N3 Cu1 119.30(19) . .
C11 N3 Cu1 125.0(2) . .
N1 C1 C2 176.7(2) . .
N2 C3 C2 175.5(2) . 1_655
C5 C4 C6 117.1(2) . .
C5 C4 C2 121.8(2) . .
C6 C4 C2 121.1(2) . .
C1 C2 C3 119.0(2) . 1_455
C1 C2 C4 121.1(2) . .
C3 C2 C4 119.7(2) 1_455 .
C6 C5 C4 121.4(2) 2_465 .
C6 C5 H5 119.3 2_465 .
C4 C5 H5 119.3 . .
C5 C6 C4 121.5(2) 2_465 .
C5 C6 H6 119.3 2_465 .
C4 C6 H6 119.3 . .
C17 C12 C13 116.7(3) . .
C17 C12 C9 121.6(2) . .
C13 C12 C9 121.6(2) . .
C10 C9 C8 115.4(2) . .
C10 C9 C12 122.9(2) . .
C8 C9 C12 121.7(2) . .
C14 C15 C16 118.4(3) . .
C14 C15 H15 120.8 . .
C16 C15 H15 120.8 . .
N3 C7 C8 123.6(3) . .
N3 C7 H7 118.2 . .
C8 C7 H7 118.2 . .
C9 C8 C7 120.7(3) . .
C9 C8 H8 119.6 . .
C7 C8 H8 119.6 . .
C12 C13 C14 121.8(3) . .
C12 C13 H13 119.1 . .
C14 C13 H13 119.1 . .
N3 C11 C10 124.1(3) . .
N3 C11 H11 117.9 . .
C10 C11 H11 117.9 . .
C11 C10 C9 120.5(3) . .
C11 C10 H10 119.8 . .
C9 C10 H10 119.8 . .
C12 C17 C16 121.5(3) . .
C12 C17 H17 119.3 . .
C16 C17 H17 119.3 . .
C15 C16 C17 120.9(3) . .
C15 C16 H16 119.5 . .
C17 C16 H16 119.5 . .
C15 C14 C13 120.7(3) . .
C15 C14 H14 119.7 . .
C13 C14 H14 119.7 . .

loop_
_geom_bond_atom_site_label_1
_geom_bond_atom_site_label_2
_geom_bond_distance
_geom_bond_site_symmetry_2
Cu1 N2 1.890(2) .
Cu1 N1 1.935(2) .
Cu1 N3 2.000(2) .
N1 C1 1.160(3) .
N2 C3 1.158(3) .
N3 C7 1.324(4) .
N3 C11 1.332(4) .
C1 C2 1.390(3) .
C3 C2 1.396(3) 1_655
C4 C5 1.399(3) .
C4 C6 1.404(3) .
C4 C2 1.468(3) .
C2 C3 1.396(3) 1_455
C5 C6 1.385(3) 2_465
C5 H5 0.9300 .
C6 C5 1.385(3) 2_465
C6 H6 0.9300 .
C12 C17 1.367(4) .
C12 C13 1.367(4) .
C12 C9 1.484(3) .
C9 C10 1.377(4) .
C9 C8 1.380(4) .
C15 C14 1.350(4) .
C15 C16 1.360(4) .
C15 H15 0.9300 .
C7 C8 1.383(4) .
C7 H7 0.9300 .
C8 H8 0.9300 .
C13 C14 1.386(4) .
C13 H13 0.9300 .
C11 C10 1.375(4) .
C11 H11 0.9300 .
C10 H10 0.9300 .
C17 C16 1.382(4) .
C17 H17 0.9300 .
C16 H16 0.9300 .
C14 H14 0.9300 .
